data_7153205
loop_
_publ_author_name
'Vijayadas, Kuruppanthara N.'
'Nair, Roshna V.'
'Gawade, Rupesh L.'
'Kotmale, Amol S.'
'Prabhakaran, Panchami'
'Gonnade, Rajesh G.'
'Puranik, Vedavadi G.'
'Rajamohanan, Pattuparambil R.'
'Sanjayan, Gangadhar J.'

_publ_section_title
;
 Ester vs. amide on folding: a case study with a 2-residue synthetic
 peptide.
;
_journal_issue 48
_journal_name_full 'Organic &amp; biomolecular chemistry'
_journal_page_first 8348
_journal_page_last 8356
_journal_paper_doi 10.1039/c3ob41967c
_journal_volume 11
_journal_year 2013
_chemical_absolute_configuration syn
_chemical_formula_moiety 'C21 H22 Br N3 O4'
_chemical_formula_sum 'C21 H22 Br N3 O4'
_chemical_formula_weight 460.33
_chemical_name_systematic
;
?
;
_space_group_IT_number 19
_symmetry_cell_setting orthorhombic
_symmetry_space_group_name_Hall 'P 2ac 2ab'
_symmetry_space_group_name_H-M 'P 21 21 21'
_atom_sites_solution_hydrogens geom
_atom_sites_solution_primary direct
_atom_sites_solution_secondary difmap
_audit_creation_method SHELXL-97
_cell_angle_alpha 90.00
_cell_angle_beta 90.00
_cell_angle_gamma 90.00
_cell_formula_units_Z 4
_cell_length_a 7.1599(7)
_cell_length_b 11.8460(11)
_cell_length_c 25.160(2)
_cell_measurement_reflns_used 2359
_cell_measurement_temperature 296(2)
_cell_measurement_theta_max 28.175
_cell_measurement_theta_min 2.958
_cell_volume 2134.0(3)
_computing_cell_refinement 'SAINT (Bruker, 2003)'
_computing_data_collection 'SMART (Bruker, 2003)'
_computing_data_reduction 'SAINT (Bruker, 2003)'
_computing_molecular_graphics 'ORTEP-3 (Farrugia, 1997)'
_computing_publication_material 'SHELXTL (Bruker, 2003)'
_computing_structure_refinement 'SHELXL97 (Sheldrick, 1997)'
_computing_structure_solution 'SHELXS97 (Sheldrick, 1997)'
_diffrn_ambient_temperature 296(2)
_diffrn_measured_fraction_theta_full 0.999
_diffrn_measured_fraction_theta_max 0.999
_diffrn_measurement_device_type 'Bruker Smart Apex'
_diffrn_measurement_method 'Phi and Omega Scan'
_diffrn_radiation_monochromator graphite
_diffrn_radiation_source 'fine-focus sealed tube'
_diffrn_radiation_type MoK\a
_diffrn_radiation_wavelength 0.71073
_diffrn_reflns_av_R_equivalents 0.0724
_diffrn_reflns_av_sigmaI/netI 0.0698
_diffrn_reflns_limit_h_max 8
_diffrn_reflns_limit_h_min -8
_diffrn_reflns_limit_k_max 13
_diffrn_reflns_limit_k_min -14
_diffrn_reflns_limit_l_max 29
_diffrn_reflns_limit_l_min -29
_diffrn_reflns_number 17385
_diffrn_reflns_theta_full 25.00
_diffrn_reflns_theta_max 25.00
_diffrn_reflns_theta_min 1.62
_exptl_absorpt_coefficient_mu 1.958
_exptl_absorpt_correction_T_max 0.9675
_exptl_absorpt_correction_T_min 0.7473
_exptl_absorpt_correction_type multi-scan
_exptl_absorpt_process_details 'Bruker's SADABS'
_exptl_crystal_colour colourless
_exptl_crystal_density_diffrn 1.433
_exptl_crystal_density_method 'not measured'
_exptl_crystal_description plate
_exptl_crystal_F_000 944
_exptl_crystal_size_max 0.16
_exptl_crystal_size_mid 0.12
_exptl_crystal_size_min 0.02
_refine_diff_density_max 0.535
_refine_diff_density_min -0.229
_refine_diff_density_rms 0.059
_refine_ls_abs_structure_details 'Flack H D (1983), Acta Cryst. A39, 876-881'
_refine_ls_abs_structure_Flack 0.022(16)
_refine_ls_extinction_method none
_refine_ls_goodness_of_fit_ref 1.203
_refine_ls_hydrogen_treatment constr
_refine_ls_matrix_type full
_refine_ls_number_parameters 272
_refine_ls_number_reflns 3754
_refine_ls_number_restraints 0
_refine_ls_restrained_S_all 1.203
_refine_ls_R_factor_all 0.1049
_refine_ls_R_factor_gt 0.0749
_refine_ls_shift/su_max 0.000
_refine_ls_shift/su_mean 0.000
_refine_ls_structure_factor_coef Fsqd
_refine_ls_weighting_details 'calc w=1/[\s^2^(Fo^2^)+(0.0437P)^2^+0.0329P] where P=(Fo^2^+2Fc^2^)/3'
_refine_ls_weighting_scheme calc
_refine_ls_wR_factor_gt 0.1234
_refine_ls_wR_factor_ref 0.1330
_reflns_number_gt 2768
_reflns_number_total 3754
_reflns_threshold_expression >2sigma(I)
_cod_data_source_file c3ob41967c.txt
_cod_data_source_block 3
_cod_original_cell_volume 2134.0(4)
_cod_original_sg_symbol_H-M P2(1)2(1)2(1)
_cod_database_code 7153205

loop_
_symmetry_equiv_pos_as_xyz
'x, y, z'
'-x+1/2, -y, z+1/2'
'-x, y+1/2, -z+1/2'
'x+1/2, -y+1/2, -z'

loop_
_atom_site_label
_atom_site_type_symbol
_atom_site_fract_x
_atom_site_fract_y
_atom_site_fract_z
_atom_site_U_iso_or_equiv
_atom_site_adp_type
_atom_site_occupancy
_atom_site_symmetry_multiplicity
_atom_site_calc_flag
_atom_site_refinement_flags
_atom_site_disorder_assembly
_atom_site_disorder_group
Br1 Br 0.36242(14) 0.82443(7) -0.10268(3) 0.0930(4) Uani 1 1 d . . .
O1 O 0.2206(6) 0.4571(4) 0.19606(18) 0.0681(13) Uani 1 1 d . . .
O2 O 0.3124(8) 0.3328(5) 0.25709(19) 0.0932(17) Uani 1 1 d . . .
O3 O 0.1000(6) 0.1443(3) 0.05456(15) 0.0558(12) Uani 1 1 d . . .
O4 O 0.0813(6) 0.3989(3) 0.07577(15) 0.0579(12) Uani 1 1 d . B .
N1 N 0.1524(7) 0.2801(4) 0.18253(18) 0.0539(13) Uani 1 1 d . . .
H1 H 0.1013 0.3088 0.1547 0.065 Uiso 1 1 calc R . .
N2 N -0.1456(6) 0.2191(3) 0.09761(16) 0.0399(10) Uani 1 1 d . B .
N3 N -0.0520(6) 0.4272(4) -0.00511(17) 0.0435(12) Uani 1 1 d . B .
H3 H -0.1379 0.4011 -0.0256 0.052 Uiso 1 1 calc R . .
C1 C 0.2363(9) 0.3536(6) 0.2164(3) 0.0536(18) Uani 1 1 d . . .
C2 C 0.1400(9) 0.1614(6) 0.1879(2) 0.0520(15) Uani 1 1 d . . .
C3 C 0.0680(8) 0.0988(5) 0.1460(2) 0.0445(15) Uani 1 1 d . . .
C4 C 0.0581(9) -0.0170(6) 0.1505(3) 0.067(2) Uani 1 1 d . . .
H4 H 0.0106 -0.0591 0.1224 0.080 Uiso 1 1 calc R . .
C5 C 0.1160(12) -0.0707(7) 0.1951(4) 0.087(2) Uani 1 1 d . . .
H5 H 0.1069 -0.1489 0.1972 0.104 Uiso 1 1 calc R . .
C6 C 0.1869(12) -0.0119(8) 0.2364(4) 0.095(3) Uani 1 1 d . . .
H6 H 0.2282 -0.0496 0.2666 0.114 Uiso 1 1 calc R . .
C7 C 0.1979(9) 0.1054(8) 0.2336(3) 0.076(2) Uani 1 1 d . . .
H7 H 0.2442 0.1462 0.2623 0.091 Uiso 1 1 calc R . .
C8 C 0.0084(8) 0.1549(4) 0.0954(2) 0.0405(13) Uani 1 1 d . . .
C9 C -0.1931(7) 0.2930(5) 0.0532(2) 0.0398(14) Uani 1 1 d . B .
H9 H -0.2197 0.2484 0.0213 0.048 Uiso 1 1 calc R . .
C10 C -0.3705(10) 0.3541(5) 0.0723(2) 0.0603(18) Uani 1 1 d . . .
H10A H -0.3742 0.4309 0.0590 0.072 Uiso 1 1 calc R A 1
H10B H -0.4818 0.3146 0.0605 0.072 Uiso 1 1 calc R A 1
C11 C -0.357(2) 0.3528(12) 0.1299(6) 0.061(4) Uani 0.50 1 d P B 1
H11A H -0.4784 0.3627 0.1462 0.074 Uiso 0.50 1 calc PR B 1
H11B H -0.2736 0.4116 0.1425 0.074 Uiso 0.50 1 calc PR B 1
C11' C -0.4366(19) 0.2831(15) 0.1186(5) 0.063(4) Uani 0.50 1 d P B 2
H11C H -0.5003 0.3301 0.1445 0.076 Uiso 0.50 1 calc PR B 2
H11D H -0.5229 0.2256 0.1064 0.076 Uiso 0.50 1 calc PR B 2
C12 C -0.2743(9) 0.2311(6) 0.1425(2) 0.0558(18) Uani 1 1 d . . .
H12A H -0.2093 0.2293 0.1763 0.067 Uiso 1 1 calc R B 1
H12B H -0.3706 0.1735 0.1422 0.067 Uiso 1 1 calc R B 1
C13 C -0.0377(8) 0.3772(5) 0.0423(2) 0.0405(14) Uani 1 1 d . . .
C14 C 0.0548(9) 0.5175(5) -0.0265(2) 0.0415(15) Uani 1 1 d . . .
C15 C 0.0109(9) 0.5543(5) -0.0769(2) 0.0569(17) Uani 1 1 d . B .
H15 H -0.0822 0.5174 -0.0959 0.068 Uiso 1 1 calc R . .
C16 C 0.1015(9) 0.6445(5) -0.0997(3) 0.0630(18) Uani 1 1 d . . .
H16 H 0.0696 0.6684 -0.1337 0.076 Uiso 1 1 calc R B .
C17 C 0.2380(10) 0.6983(5) -0.0721(2) 0.0576(18) Uani 1 1 d . B .
C18 C 0.2864(10) 0.6618(6) -0.0226(3) 0.0641(19) Uani 1 1 d . . .
H18 H 0.3813 0.6984 -0.0041 0.077 Uiso 1 1 calc R B .
C19 C 0.1969(9) 0.5718(6) 0.0003(2) 0.0570(18) Uani 1 1 d . B .
H19 H 0.2320 0.5473 0.0340 0.068 Uiso 1 1 calc R . .
C20 C 0.3039(12) 0.5478(7) 0.2254(4) 0.101(3) Uani 1 1 d . . .
H20A H 0.2176 0.5743 0.2524 0.121 Uiso 1 1 calc R . .
H20B H 0.4162 0.5213 0.2431 0.121 Uiso 1 1 calc R . .
C21 C 0.3489(17) 0.6371(7) 0.1904(4) 0.146(5) Uani 1 1 d . . .
H21A H 0.3958 0.6067 0.1576 0.220 Uiso 1 1 calc R . .
H21B H 0.4425 0.6843 0.2063 0.220 Uiso 1 1 calc R . .
H21C H 0.2390 0.6811 0.1834 0.220 Uiso 1 1 calc R . .

loop_
_atom_site_aniso_label
_atom_site_aniso_U_11
_atom_site_aniso_U_22
_atom_site_aniso_U_33
_atom_site_aniso_U_23
_atom_site_aniso_U_13
_atom_site_aniso_U_12
Br1 0.1170(7) 0.0679(5) 0.0941(6) 0.0168(5) 0.0049(6) -0.0375(5)
O1 0.073(3) 0.067(3) 0.064(3) -0.015(3) -0.007(2) -0.017(3)
O2 0.099(4) 0.115(4) 0.065(3) -0.014(3) -0.033(3) 0.000(4)
O3 0.052(3) 0.069(3) 0.046(2) -0.004(2) 0.014(2) 0.009(2)
O4 0.059(3) 0.068(3) 0.047(2) 0.012(2) -0.023(2) -0.015(2)
N1 0.055(3) 0.063(3) 0.043(3) 0.002(3) -0.020(3) -0.008(3)
N2 0.039(3) 0.048(2) 0.032(2) -0.002(2) 0.009(3) -0.003(2)
N3 0.045(3) 0.049(3) 0.037(3) 0.006(2) -0.010(2) -0.012(2)
C1 0.045(4) 0.076(5) 0.040(4) -0.009(4) 0.008(3) -0.005(4)
C2 0.039(3) 0.064(4) 0.053(4) 0.014(3) 0.001(3) -0.001(4)
C3 0.039(4) 0.041(4) 0.053(4) 0.007(3) 0.011(3) -0.003(3)
C4 0.062(5) 0.055(4) 0.085(5) 0.006(4) 0.014(4) 0.003(4)
C5 0.069(6) 0.071(5) 0.121(7) 0.047(6) 0.008(5) 0.015(5)
C6 0.074(7) 0.112(8) 0.100(7) 0.058(6) -0.014(5) -0.002(5)
C7 0.056(5) 0.107(6) 0.065(5) 0.019(5) -0.014(4) -0.008(4)
C8 0.040(3) 0.038(3) 0.043(3) 0.003(3) 0.007(3) -0.015(3)
C9 0.035(4) 0.052(4) 0.032(3) -0.005(3) 0.002(3) -0.006(3)
C10 0.051(4) 0.060(4) 0.070(5) 0.012(4) 0.014(4) 0.005(4)
C11 0.030(8) 0.078(11) 0.077(11) -0.018(9) 0.016(8) -0.009(8)
C11' 0.032(8) 0.110(13) 0.048(9) 0.010(9) 0.018(7) 0.021(8)
C12 0.043(4) 0.085(5) 0.040(4) 0.005(4) 0.011(3) 0.000(4)
C13 0.048(4) 0.044(3) 0.030(3) -0.003(3) -0.002(3) 0.006(3)
C14 0.049(4) 0.044(3) 0.032(3) -0.002(3) -0.001(3) -0.009(3)
C15 0.063(4) 0.053(4) 0.055(4) 0.002(3) -0.012(3) -0.016(4)
C16 0.079(5) 0.059(4) 0.051(4) 0.015(4) -0.013(4) -0.008(4)
C17 0.081(5) 0.044(4) 0.048(4) 0.002(3) 0.010(4) -0.010(3)
C18 0.067(5) 0.065(5) 0.060(4) -0.007(4) -0.001(4) -0.021(4)
C19 0.055(4) 0.070(4) 0.046(4) 0.007(3) -0.006(3) -0.013(4)
C20 0.073(6) 0.097(7) 0.133(7) -0.057(6) 0.015(5) -0.039(5)
C21 0.157(10) 0.057(5) 0.225(12) 0.015(7) -0.111(10) -0.026(7)

loop_
_atom_type_symbol
_atom_type_description
_atom_type_scat_dispersion_real
_atom_type_scat_dispersion_imag
_atom_type_scat_source
C C 0.0033 0.0016 'International Tables Vol C Tables 4.2.6.8 and 6.1.1.4'
H H 0.0000 0.0000 'International Tables Vol C Tables 4.2.6.8 and 6.1.1.4'
N N 0.0061 0.0033 'International Tables Vol C Tables 4.2.6.8 and 6.1.1.4'
O O 0.0106 0.0060 'International Tables Vol C Tables 4.2.6.8 and 6.1.1.4'
Br Br -0.2901 2.4595 'International Tables Vol C Tables 4.2.6.8 and 6.1.1.4'

loop_
_geom_angle_atom_site_label_1
_geom_angle_atom_site_label_2
_geom_angle_atom_site_label_3
_geom_angle
C1 O1 C20 117.1(6)
C1 N1 C2 127.2(6)
C1 N1 H1 116.4
C2 N1 H1 116.4
C8 N2 C9 120.0(4)
C8 N2 C12 127.2(5)
C9 N2 C12 112.7(4)
C13 N3 C14 129.1(5)
C13 N3 H3 115.4
C14 N3 H3 115.4
O2 C1 O1 124.2(7)
O2 C1 N1 127.7(7)
O1 C1 N1 108.2(6)
C7 C2 C3 118.9(6)
C7 C2 N1 122.4(6)
C3 C2 N1 118.7(5)
C4 C3 C2 119.2(6)
C4 C3 C8 119.8(6)
C2 C3 C8 120.9(5)
C5 C4 C3 121.3(7)
C5 C4 H4 119.3
C3 C4 H4 119.3
C6 C5 C4 120.7(8)
C6 C5 H5 119.6
C4 C5 H5 119.6
C5 C6 C7 119.7(8)
C5 C6 H6 120.1
C7 C6 H6 120.1
C2 C7 C6 120.1(8)
C2 C7 H7 119.9
C6 C7 H7 119.9
O3 C8 N2 122.3(5)
O3 C8 C3 120.9(5)
N2 C8 C3 116.8(5)
N2 C9 C13 111.2(4)
N2 C9 C10 103.7(4)
C13 C9 C10 110.7(5)
N2 C9 H9 110.4
C13 C9 H9 110.4
C10 C9 H9 110.4
C11 C10 C9 104.5(8)
C11' C10 C9 103.7(7)
C11 C10 H10A 110.9
C11' C10 H10A 141.1
C9 C10 H10A 110.9
C11 C10 H10B 110.9
C11' C10 H10B 73.2
C9 C10 H10B 110.9
H10A C10 H10B 108.9
C10 C11 C12 103.5(9)
C10 C11 H11A 111.1
C12 C11 H11A 111.1
C10 C11 H11B 111.1
C12 C11 H11B 111.1
H11A C11 H11B 109.0
C12 C11' C10 107.8(9)
C12 C11' H11C 110.1
C10 C11' H11C 110.1
C12 C11' H11D 110.1
C10 C11' H11D 110.1
H11C C11' H11D 108.5
C11' C12 N2 103.1(6)
N2 C12 C11 99.6(6)
C11' C12 H12A 139.4
N2 C12 H12A 111.8
C11 C12 H12A 111.8
C11' C12 H12B 74.0
N2 C12 H12B 111.8
C11 C12 H12B 111.8
H12A C12 H12B 109.6
O4 C13 N3 125.1(5)
O4 C13 C9 121.4(5)
N3 C13 C9 113.4(5)
C15 C14 C19 118.1(6)
C15 C14 N3 117.7(5)
C19 C14 N3 124.2(5)
C16 C15 C14 121.5(6)
C16 C15 H15 119.2
C14 C15 H15 119.2
C17 C16 C15 119.4(6)
C17 C16 H16 120.3
C15 C16 H16 120.3
C16 C17 C18 120.2(6)
C16 C17 Br1 119.9(5)
C18 C17 Br1 120.0(5)
C17 C18 C19 120.7(6)
C17 C18 H18 119.6
C19 C18 H18 119.6
C18 C19 C14 120.1(6)
C18 C19 H19 119.9
C14 C19 H19 119.9
C21 C20 O1 109.5(7)
C21 C20 H20A 109.8
O1 C20 H20A 109.8
C21 C20 H20B 109.8
O1 C20 H20B 109.8
H20A C20 H20B 108.2
C20 C21 H21A 109.5
C20 C21 H21B 109.5
H21A C21 H21B 109.5
C20 C21 H21C 109.5
H21A C21 H21C 109.5
H21B C21 H21C 109.5

loop_
_geom_bond_atom_site_label_1
_geom_bond_atom_site_label_2
_geom_bond_distance
Br1 C17 1.903(6)
O1 C1 1.333(7)
O1 C20 1.434(8)
O2 C1 1.186(7)
O3 C8 1.225(6)
O4 C13 1.226(6)
N1 C1 1.359(7)
N1 C2 1.415(7)
N1 H1 0.8600
N2 C8 1.340(7)
N2 C9 1.460(6)
N2 C12 1.465(7)
N3 C13 1.335(6)
N3 C14 1.420(7)
N3 H3 0.8600
C2 C7 1.390(8)
C2 C3 1.390(8)
C3 C4 1.378(8)
C3 C8 1.498(8)
C4 C5 1.355(9)
C4 H4 0.9300
C5 C6 1.351(11)
C5 H5 0.9300
C6 C7 1.394(10)
C6 H6 0.9300
C7 H7 0.9300
C9 C13 1.519(8)
C9 C10 1.539(8)
C9 H9 0.9800
C10 C11 1.454(15)
C10 C11' 1.514(15)
C10 H10A 0.9700
C10 H10B 0.9700
C11 C12 1.590(15)
C11 H11A 0.9700
C11 H11B 0.9700
C11' C12 1.446(13)
C11' H11C 0.9700
C11' H11D 0.9700
C12 H12A 0.9700
C12 H12B 0.9700
C14 C15 1.377(7)
C14 C19 1.380(8)
C15 C16 1.375(8)
C15 H15 0.9300
C16 C17 1.358(8)
C16 H16 0.9300
C17 C18 1.363(8)
C18 C19 1.371(8)
C18 H18 0.9300
C19 H19 0.9300
C20 C21 1.415(11)
C20 H20A 0.9700
C20 H20B 0.9700
C21 H21A 0.9600
C21 H21B 0.9600
C21 H21C 0.9600

loop_
_geom_torsion_atom_site_label_1
_geom_torsion_atom_site_label_2
_geom_torsion_atom_site_label_3
_geom_torsion_atom_site_label_4
_geom_torsion
C20 O1 C1 O2 0.8(10)
C20 O1 C1 N1 -178.8(5)
C2 N1 C1 O2 -1.1(11)
C2 N1 C1 O1 178.5(6)
C1 N1 C2 C7 7.3(11)
C1 N1 C2 C3 -172.3(6)
C7 C2 C3 C4 -0.7(9)
N1 C2 C3 C4 179.0(6)
C7 C2 C3 C8 -178.4(6)
N1 C2 C3 C8 1.3(9)
C2 C3 C4 C5 0.3(10)
C8 C3 C4 C5 178.0(6)
C3 C4 C5 C6 -0.5(12)
C4 C5 C6 C7 1.0(13)
C3 C2 C7 C6 1.2(11)
N1 C2 C7 C6 -178.4(7)
C5 C6 C7 C2 -1.4(13)
C9 N2 C8 O3 -9.7(8)
C12 N2 C8 O3 174.6(5)
C9 N2 C8 C3 168.5(4)
C12 N2 C8 C3 -7.2(8)
C4 C3 C8 O3 -69.5(7)
C2 C3 C8 O3 108.2(7)
C4 C3 C8 N2 112.3(6)
C2 C3 C8 N2 -70.0(7)
C8 N2 C9 C13 -58.7(6)
C12 N2 C9 C13 117.5(5)
C8 N2 C9 C10 -177.7(5)
C12 N2 C9 C10 -1.4(6)
N2 C9 C10 C11 26.2(8)
C13 C9 C10 C11 -93.2(8)
N2 C9 C10 C11' -16.3(9)
C13 C9 C10 C11' -135.6(8)
C11' C10 C11 C12 55.2(10)
C9 C10 C11 C12 -39.2(10)
C11 C10 C11' C12 -67.1(14)
C9 C10 C11' C12 29.2(13)
C10 C11' C12 N2 -29.6(12)
C10 C11' C12 C11 59.8(12)
C8 N2 C12 C11' -164.8(9)
C9 N2 C12 C11' 19.3(10)
C8 N2 C12 C11 154.7(7)
C9 N2 C12 C11 -21.2(8)
C10 C11 C12 C11' -61.8(12)
C10 C11 C12 N2 37.1(10)
C14 N3 C13 O4 -3.6(9)
C14 N3 C13 C9 172.8(5)
N2 C9 C13 O4 -19.1(7)
C10 C9 C13 O4 95.6(6)
N2 C9 C13 N3 164.3(4)
C10 C9 C13 N3 -81.0(6)
C13 N3 C14 C15 -179.7(6)
C13 N3 C14 C19 -1.0(9)
C19 C14 C15 C16 -1.8(9)
N3 C14 C15 C16 177.1(6)
C14 C15 C16 C17 0.3(10)
C15 C16 C17 C18 1.1(10)
C15 C16 C17 Br1 -179.2(5)
C16 C17 C18 C19 -0.9(10)
Br1 C17 C18 C19 179.3(5)
C17 C18 C19 C14 -0.6(10)
C15 C14 C19 C18 1.9(9)
N3 C14 C19 C18 -176.8(6)
C1 O1 C20 C21 154.3(8)
